data_4078935
loop_
_publ_author_name
'Clough, Melissa C.'
'Zeits, Paul D.'
'Bhuvanesh, Nattamai'
'Gladysz, John A.'

_publ_section_title
;
 Toward Permetalated Alkyne/Azide 3 + 2 or &#x201C;Click&#x201D;
 Cycloadducts
;
_journal_issue 15
_journal_name_full Organometallics
_journal_page_first 5231
_journal_paper_doi 10.1021/om300542a
_journal_volume 31
_journal_year 2012
_chemical_formula_sum 'C67 H50 Cl2 F8 N3 O11 P2 Pt Re2 S'
_chemical_formula_weight 1957.49
_chemical_name_systematic
; 
 ? 
;
_space_group_IT_number 14
_symmetry_cell_setting monoclinic
_symmetry_space_group_name_Hall '-P 2yn'
_symmetry_space_group_name_H-M 'P 1 21/n 1'
_atom_sites_solution_hydrogens geom
_atom_sites_solution_primary direct
_atom_sites_solution_secondary difmap
_audit_creation_method SHELXL-97
_cell_angle_alpha 90.00
_cell_angle_beta 102.149(12)
_cell_angle_gamma 90.00
_cell_formula_units_Z 4
_cell_length_a 12.815(3)
_cell_length_b 24.031(6)
_cell_length_c 24.532(6)
_cell_measurement_reflns_used 9896
_cell_measurement_temperature 296(2)
_cell_measurement_theta_max 26.92
_cell_measurement_theta_min 2.26
_cell_volume 7386(3)
_computing_cell_refinement
; 
  APEX-II(BRUKER-NONIUS, 2003) 
;
_computing_data_collection 'APEX-II (BRUKER-NONIUS, 2003)'
_computing_data_reduction APEX-II
_computing_molecular_graphics 'X-SEED (Barbour, 2001)'
_computing_publication_material 'Bruker SHELXTL'
_computing_structure_refinement 'SHELXL-97 (Sheldrick, 2008)'
_computing_structure_solution 'SHELXS-97 (Sheldrick, 2008)'
_diffrn_ambient_temperature 296(2)
_diffrn_measured_fraction_theta_full 0.997
_diffrn_measured_fraction_theta_max 0.997
_diffrn_measurement_device_type 'APEX II'
_diffrn_measurement_method 'omega scans'
_diffrn_radiation_monochromator graphite
_diffrn_radiation_source 'fine-focus sealed tube'
_diffrn_radiation_type MoK\a
_diffrn_radiation_wavelength 0.71073
_diffrn_reflns_av_R_equivalents 0.0823
_diffrn_reflns_av_sigmaI/netI 0.0578
_diffrn_reflns_limit_h_max 15
_diffrn_reflns_limit_h_min -14
_diffrn_reflns_limit_k_max 28
_diffrn_reflns_limit_k_min -28
_diffrn_reflns_limit_l_max 29
_diffrn_reflns_limit_l_min -29
_diffrn_reflns_number 119252
_diffrn_reflns_theta_full 25.00
_diffrn_reflns_theta_max 25.00
_diffrn_reflns_theta_min 1.67
_diffrn_standards_decay_% 0
_diffrn_standards_interval_count 0
_diffrn_standards_number 0
_exptl_absorpt_coefficient_mu 5.380
_exptl_absorpt_correction_T_max 0.6728
_exptl_absorpt_correction_T_min 0.6152
_exptl_absorpt_correction_type multi-scan
_exptl_absorpt_process_details 'SADABS; (Sheldrick, 2006)'
_exptl_crystal_colour colorless
_exptl_crystal_density_diffrn 1.760
_exptl_crystal_density_method 'not measured'
_exptl_crystal_description needle
_exptl_crystal_F_000 3764
_exptl_crystal_size_max 0.10
_exptl_crystal_size_mid 0.08
_exptl_crystal_size_min 0.08
_platon_squeeze_details
;
;
_refine_diff_density_max 3.145
_refine_diff_density_min -1.447
_refine_diff_density_rms 0.150
_refine_ls_extinction_method none
_refine_ls_goodness_of_fit_ref 1.050
_refine_ls_hydrogen_treatment constr
_refine_ls_matrix_type full
_refine_ls_number_parameters 880
_refine_ls_number_reflns 12983
_refine_ls_number_restraints 0
_refine_ls_restrained_S_all 1.050
_refine_ls_R_factor_all 0.0615
_refine_ls_R_factor_gt 0.0429
_refine_ls_shift/su_max 0.001
_refine_ls_shift/su_mean 0.000
_refine_ls_structure_factor_coef Fsqd
_refine_ls_weighting_details 'calc w=1/[\s^2^(Fo^2^)+(0.0476P)^2^+14.2738P] where P=(Fo^2^+2Fc^2^)/3'
_refine_ls_weighting_scheme calc
_refine_ls_wR_factor_gt 0.0971
_refine_ls_wR_factor_ref 0.1023
_reflns_number_gt 9944
_reflns_number_total 12983
_reflns_threshold_expression >2sigma(I)
_cod_data_source_file om300542a_si_002.cif
_cod_data_source_block mc36
_cod_depositor_comments
;
The following automatic conversions were performed:

'_symmetry_cell_setting' value 'Monoclinic' changed to 'monoclinic'
according to /home/saulius/struct/CIF-dictionaries/cif_core.dic
dictionary named 'cif_core.dic' version 2.4.2 from 2011-04-26.

Automatic conversion script
Id: cif_fix_values 1891 2012-01-12 08:04:46Z andrius 
;
_cod_original_sg_symbol_H-M P2(1)/n
_cod_database_code 4078935

loop_
_symmetry_equiv_pos_as_xyz
'x, y, z'
'-x+1/2, y+1/2, -z+1/2'
'-x, -y, -z'
'x-1/2, -y-1/2, z-1/2'

loop_
_atom_site_label
_atom_site_type_symbol
_atom_site_fract_x
_atom_site_fract_y
_atom_site_fract_z
_atom_site_U_iso_or_equiv
_atom_site_adp_type
_atom_site_occupancy
_atom_site_symmetry_multiplicity
_atom_site_calc_flag
_atom_site_refinement_flags
Pt1 Pt 0.02042(2) 0.384572(11) 0.305019(11) 0.02250(9) Uani 1 1 d .
Re1 Re 0.62201(3) 0.184619(13) 0.540285(13) 0.03452(10) Uani 1 1 d .
Re2 Re 0.51512(2) 0.393350(12) 0.396061(13) 0.02647(9) Uani 1 1 d .
P1 P -0.00399(14) 0.28957(8) 0.29669(8) 0.0251(4) Uani 1 1 d .
P2 P 0.05455(14) 0.47891(7) 0.30978(8) 0.0227(4) Uani 1 1 d .
C1 C 0.6671(8) 0.1483(5) 0.4796(4) 0.065(3) Uani 1 1 d .
C2 C 0.7473(7) 0.1584(4) 0.5887(4) 0.047(2) Uani 1 1 d .
C3 C 0.7015(7) 0.2467(4) 0.5233(4) 0.046(2) Uani 1 1 d .
C4 C 0.4507(5) 0.2180(3) 0.5202(3) 0.0300(18) Uani 1 1 d .
C5 C 0.4457(6) 0.1601(3) 0.5138(3) 0.0371(19) Uani 1 1 d .
H5 H 0.4140 0.1406 0.4792 0.045 Uiso 1 1 calc R
C6 C 0.4840(7) 0.1345(3) 0.5646(3) 0.044(2) Uani 1 1 d .
H6 H 0.4836 0.0944 0.5722 0.053 Uiso 1 1 calc R
C7 C 0.5161(6) 0.1788(3) 0.6057(3) 0.038(2) Uani 1 1 d .
H7 H 0.5416 0.1737 0.6460 0.046 Uiso 1 1 calc R
C8 C 0.4953(5) 0.2307(3) 0.5778(3) 0.0299(18) Uani 1 1 d .
H8 H 0.5024 0.2677 0.5950 0.036 Uiso 1 1 calc R
N9 N 0.4138(4) 0.2595(2) 0.4792(2) 0.0272(14) Uani 1 1 d .
N10 N 0.4812(4) 0.2947(2) 0.4642(3) 0.0307(15) Uani 1 1 d .
H10 H 0.5495 0.2942 0.4751 0.037 Uiso 1 1 calc R
N11 N 0.4267(4) 0.3302(2) 0.4303(2) 0.0244(13) Uani 1 1 d .
C12 C 0.3198(5) 0.3183(3) 0.4225(3) 0.0254(17) Uani 1 1 d .
C13 C 0.3126(6) 0.2734(3) 0.4546(3) 0.0286(17) Uani 1 1 d .
H13 H 0.2505 0.2555 0.4590 0.034 Uiso 1 1 calc R
C14 C 0.6149(6) 0.3317(3) 0.3859(3) 0.0299(17) Uani 1 1 d .
C15 C 0.6021(6) 0.4051(3) 0.4740(3) 0.0325(18) Uani 1 1 d .
C16 C 0.5990(6) 0.4474(3) 0.3633(3) 0.0279(17) Uani 1 1 d .
C17 C 0.4143(6) 0.4531(3) 0.4125(3) 0.0342(19) Uani 1 1 d .
C18 C 0.4269(6) 0.3789(3) 0.3196(4) 0.0325(18) Uani 1 1 d .
C19 C 0.2381(5) 0.3484(3) 0.3867(3) 0.0247(16) Uani 1 1 d .
C20 C 0.1589(5) 0.3663(3) 0.3567(3) 0.0237(16) Uani 1 1 d .
C21 C 0.0227(6) 0.2532(3) 0.3634(3) 0.0314(18) Uani 1 1 d .
C22 C 0.0029(7) 0.2796(4) 0.4106(3) 0.044(2) Uani 1 1 d .
H22 H -0.0179 0.3168 0.4080 0.053 Uiso 1 1 calc R
C23 C 0.0128(7) 0.2529(4) 0.4611(4) 0.056(3) Uani 1 1 d .
H23 H -0.0018 0.2721 0.4915 0.067 Uiso 1 1 calc R
C24 C 0.0441(8) 0.1982(4) 0.4669(4) 0.060(3) Uani 1 1 d .
C25 C 0.0676(7) 0.1724(4) 0.4206(4) 0.054(3) Uani 1 1 d .
H25 H 0.0921 0.1359 0.4239 0.065 Uiso 1 1 calc R
C26 C 0.0563(6) 0.1986(3) 0.3692(3) 0.043(2) Uani 1 1 d .
H26 H 0.0712 0.1794 0.3388 0.052 Uiso 1 1 calc R
C27 C 0.0572(11) 0.1685(5) 0.5236(4) 0.101(4) Uani 1 1 d .
H27A H -0.0058 0.1740 0.5382 0.152 Uiso 1 1 calc R
H27B H 0.1179 0.1835 0.5491 0.152 Uiso 1 1 calc R
H27C H 0.0678 0.1294 0.5187 0.152 Uiso 1 1 calc R
C28 C 0.0800(5) 0.2580(3) 0.2540(3) 0.0256(17) Uani 1 1 d .
C29 C 0.0517(6) 0.2070(3) 0.2259(3) 0.0300(18) Uani 1 1 d .
H29 H -0.0103 0.1887 0.2298 0.036 Uiso 1 1 calc R
C30 C 0.1143(6) 0.1847(3) 0.1936(3) 0.035(2) Uani 1 1 d .
H30 H 0.0949 0.1506 0.1765 0.043 Uiso 1 1 calc R
C31 C 0.2064(6) 0.2106(3) 0.1847(3) 0.0357(19) Uani 1 1 d .
C32 C 0.2355(6) 0.2607(3) 0.2121(3) 0.0341(19) Uani 1 1 d .
H32 H 0.2979 0.2786 0.2082 0.041 Uiso 1 1 calc R
C33 C 0.1715(5) 0.2843(3) 0.2455(3) 0.0256(17) Uani 1 1 d .
H33 H 0.1907 0.3185 0.2625 0.031 Uiso 1 1 calc R
C34 C 0.2742(6) 0.1832(3) 0.1489(3) 0.042(2) Uani 1 1 d .
H34A H 0.2294 0.1619 0.1201 0.063 Uiso 1 1 calc R
H34B H 0.3253 0.1590 0.1715 0.063 Uiso 1 1 calc R
H34C H 0.3109 0.2112 0.1323 0.063 Uiso 1 1 calc R
C35 C -0.1369(5) 0.2664(3) 0.2623(3) 0.0288(18) Uani 1 1 d .
C36 C -0.1701(5) 0.2727(3) 0.2052(3) 0.0316(18) Uani 1 1 d .
H36 H -0.1230 0.2863 0.1843 0.038 Uiso 1 1 calc R
C37 C -0.2717(6) 0.2589(3) 0.1796(4) 0.049(2) Uani 1 1 d .
H37 H -0.2929 0.2629 0.1412 0.059 Uiso 1 1 calc R
C38 C -0.3436(7) 0.2393(4) 0.2093(5) 0.058(3) Uani 1 1 d .
C39 C -0.3102(6) 0.2331(3) 0.2671(4) 0.043(2) Uani 1 1 d .
H39 H -0.3579 0.2200 0.2879 0.052 Uiso 1 1 calc R
C40 C -0.2083(6) 0.2462(3) 0.2930(3) 0.038(2) Uani 1 1 d .
H40 H -0.1864 0.2415 0.3314 0.046 Uiso 1 1 calc R
C41 C -0.4585(7) 0.2240(5) 0.1801(5) 0.099(4) Uani 1 1 d .
H41A H -0.4948 0.2078 0.2067 0.149 Uiso 1 1 calc R
H41B H -0.4566 0.1978 0.1508 0.149 Uiso 1 1 calc R
H41C H -0.4956 0.2570 0.1646 0.149 Uiso 1 1 calc R
C42 C -0.1261(6) 0.3975(3) 0.2524(3) 0.0261(17) Uani 1 1 d .
C43 C -0.1395(5) 0.4119(3) 0.1971(3) 0.0293(18) Uani 1 1 d .
C44 C -0.2372(6) 0.4158(3) 0.1606(3) 0.0328(18) Uani 1 1 d .
C45 C -0.3275(6) 0.4053(3) 0.1804(3) 0.037(2) Uani 1 1 d .
C46 C -0.3197(6) 0.3919(3) 0.2353(3) 0.035(2) Uani 1 1 d .
C47 C -0.2206(6) 0.3888(3) 0.2700(3) 0.0269(17) Uani 1 1 d .
C48 C 0.1849(6) 0.4639(3) 0.2329(3) 0.0341(19) Uani 1 1 d .
H48 H 0.1334 0.4385 0.2160 0.041 Uiso 1 1 calc R
C49 C 0.2732(6) 0.4733(3) 0.2104(3) 0.0342(19) Uani 1 1 d .
H49 H 0.2792 0.4550 0.1778 0.041 Uiso 1 1 calc R
C50 C 0.3516(6) 0.5088(3) 0.2347(3) 0.0352(19) Uani 1 1 d .
C51 C 0.3404(6) 0.5352(3) 0.2831(4) 0.049(2) Uani 1 1 d .
H51 H 0.3949 0.5585 0.3011 0.059 Uiso 1 1 calc R
C52 C 0.2514(6) 0.5284(3) 0.3060(3) 0.0345(19) Uani 1 1 d .
H52 H 0.2454 0.5480 0.3379 0.041 Uiso 1 1 calc R
C53 C 0.1720(5) 0.4925(3) 0.2815(3) 0.0251(16) Uani 1 1 d .
C54 C 0.4508(6) 0.5183(4) 0.2110(4) 0.053(2) Uani 1 1 d .
H54A H 0.4575 0.4888 0.1856 0.079 Uiso 1 1 calc R
H54B H 0.5128 0.5188 0.2409 0.079 Uiso 1 1 calc R
H54C H 0.4449 0.5532 0.1916 0.079 Uiso 1 1 calc R
C55 C 0.0757(5) 0.5106(3) 0.3791(3) 0.0231(16) Uani 1 1 d .
C56 C 0.1111(5) 0.4802(3) 0.4272(3) 0.0294(17) Uani 1 1 d .
H56 H 0.1244 0.4423 0.4248 0.035 Uiso 1 1 calc R
C57 C 0.1271(5) 0.5055(3) 0.4793(3) 0.0328(18) Uani 1 1 d .
H57 H 0.1514 0.4842 0.5111 0.039 Uiso 1 1 calc R
C58 C 0.1076(5) 0.5614(3) 0.4848(3) 0.0281(17) Uani 1 1 d .
C59 C 0.0732(6) 0.5920(3) 0.4365(3) 0.0327(18) Uani 1 1 d .
H59 H 0.0613 0.6300 0.4393 0.039 Uiso 1 1 calc R
C60 C 0.0560(5) 0.5678(3) 0.3842(3) 0.0286(17) Uani 1 1 d .
H60 H 0.0316 0.5892 0.3526 0.034 Uiso 1 1 calc R
C61 C 0.1237(6) 0.5890(4) 0.5406(3) 0.043(2) Uani 1 1 d .
H61A H 0.1691 0.5662 0.5680 0.065 Uiso 1 1 calc R
H61B H 0.0560 0.5938 0.5509 0.065 Uiso 1 1 calc R
H61C H 0.1566 0.6247 0.5389 0.065 Uiso 1 1 calc R
C62 C -0.0510(5) 0.5210(3) 0.2693(3) 0.0289(18) Uani 1 1 d .
C63 C -0.0431(6) 0.5474(3) 0.2198(3) 0.0320(18) Uani 1 1 d .
H63 H 0.0207 0.5462 0.2075 0.038 Uiso 1 1 calc R
C64 C -0.1311(6) 0.5755(3) 0.1885(3) 0.038(2) Uani 1 1 d .
H64 H -0.1256 0.5928 0.1553 0.045 Uiso 1 1 calc R
C65 C -0.2261(6) 0.5779(3) 0.2066(3) 0.037(2) Uani 1 1 d .
C66 C -0.2324(6) 0.5534(3) 0.2560(3) 0.038(2) Uani 1 1 d .
H66 H -0.2955 0.5560 0.2689 0.046 Uiso 1 1 calc R
C67 C -0.1467(5) 0.5248(3) 0.2874(3) 0.0280(17) Uani 1 1 d .
H67 H -0.1530 0.5080 0.3207 0.034 Uiso 1 1 calc R
C68 C -0.3223(7) 0.6061(4) 0.1735(4) 0.058(3) Uani 1 1 d .
H68A H -0.3494 0.6321 0.1968 0.086 Uiso 1 1 calc R
H68B H -0.3760 0.5788 0.1596 0.086 Uiso 1 1 calc R
H68C H -0.3034 0.6256 0.1428 0.086 Uiso 1 1 calc R
F1 F -0.0519(3) 0.42066(17) 0.17407(16) 0.0337(10) Uani 1 1 d .
F2 F -0.2431(3) 0.4296(2) 0.10590(18) 0.0533(13) Uani 1 1 d .
F3 F -0.4228(3) 0.4084(2) 0.1460(2) 0.0583(14) Uani 1 1 d .
F4 F -0.4085(3) 0.38169(19) 0.25430(19) 0.0452(12) Uani 1 1 d .
F5 F -0.2178(3) 0.37511(16) 0.32451(17) 0.0329(10) Uani 1 1 d .
O1 O 0.6949(6) 0.1258(4) 0.4440(3) 0.101(3) Uani 1 1 d .
O2 O 0.8207(5) 0.1417(3) 0.6195(3) 0.076(2) Uani 1 1 d .
O3 O 0.7475(5) 0.2856(3) 0.5128(3) 0.0561(17) Uani 1 1 d .
O4 O 0.6693(4) 0.2962(2) 0.3824(2) 0.0403(14) Uani 1 1 d .
O5 O 0.6514(4) 0.4106(2) 0.5183(2) 0.0436(14) Uani 1 1 d .
O6 O 0.6495(4) 0.4760(2) 0.3431(2) 0.0433(14) Uani 1 1 d .
O7 O 0.3624(4) 0.4866(2) 0.4240(2) 0.0479(15) Uani 1 1 d .
O8 O 0.3800(4) 0.3690(2) 0.2771(2) 0.0428(14) Uani 1 1 d .
S80 S 0.40152(16) 0.40355(8) 0.58234(9) 0.0387(5) Uani 1 1 d .
O81 O 0.4527(4) 0.3597(2) 0.5583(2) 0.0569(17) Uani 1 1 d .
O82 O 0.4327(5) 0.4073(3) 0.6418(3) 0.0638(19) Uani 1 1 d .
O83 O 0.3927(5) 0.4556(2) 0.5532(3) 0.0600(17) Uani 1 1 d .
C84 C 0.2652(7) 0.3801(4) 0.5726(4) 0.048(2) Uani 1 1 d .
F85 F 0.2078(4) 0.4152(3) 0.5975(2) 0.0771(18) Uani 1 1 d .
F86 F 0.2163(4) 0.3774(2) 0.5192(2) 0.0620(14) Uani 1 1 d .
F87 F 0.2588(5) 0.3297(3) 0.5927(3) 0.106(2) Uani 1 1 d .
C90 C 0.3276(10) 0.1715(6) 0.3204(5) 0.112(5) Uani 1 1 d .
H90A H 0.2686 0.1974 0.3170 0.134 Uiso 1 1 calc R
H90B H 0.3296 0.1581 0.2833 0.134 Uiso 1 1 calc R
Cl91 Cl 0.4461(2) 0.20614(14) 0.34775(14) 0.0908(10) Uani 1 1 d .
Cl92 Cl 0.3055(3) 0.11632(12) 0.36082(15) 0.1003(11) Uani 1 1 d .

loop_
_atom_site_aniso_label
_atom_site_aniso_U_11
_atom_site_aniso_U_22
_atom_site_aniso_U_33
_atom_site_aniso_U_23
_atom_site_aniso_U_13
_atom_site_aniso_U_12
Pt1 0.01841(15) 0.02197(16) 0.02651(17) -0.00360(12) 0.00335(12) -0.00096(11)
Re1 0.03850(19) 0.0355(2) 0.03007(19) 0.00148(15) 0.00837(15) 0.00683(15)
Re2 0.02189(16) 0.02461(17) 0.03227(18) -0.00209(13) 0.00430(13) -0.00168(12)
P1 0.0210(10) 0.0206(10) 0.0328(11) -0.0027(8) 0.0034(8) -0.0032(8)
P2 0.0223(9) 0.0204(10) 0.0261(10) -0.0028(8) 0.0065(8) -0.0017(8)
C1 0.064(7) 0.083(8) 0.054(7) -0.021(6) 0.023(6) -0.006(6)
C2 0.052(6) 0.054(6) 0.037(5) 0.006(4) 0.011(5) 0.000(5)
C3 0.039(5) 0.056(6) 0.046(6) 0.005(5) 0.016(4) 0.010(5)
C4 0.025(4) 0.035(5) 0.028(4) 0.003(4) 0.001(3) -0.006(3)
C5 0.038(5) 0.034(5) 0.035(5) -0.004(4) -0.003(4) -0.004(4)
C6 0.056(6) 0.029(5) 0.043(5) 0.013(4) -0.002(4) -0.003(4)
C7 0.035(5) 0.050(5) 0.032(5) 0.003(4) 0.013(4) 0.006(4)
C8 0.029(4) 0.038(5) 0.025(4) -0.001(4) 0.013(3) 0.000(3)
N9 0.022(3) 0.028(3) 0.030(4) 0.001(3) 0.001(3) -0.003(3)
N10 0.017(3) 0.028(3) 0.044(4) 0.001(3) -0.001(3) -0.005(3)
N11 0.021(3) 0.023(3) 0.028(3) 0.000(3) 0.001(3) 0.000(3)
C12 0.020(4) 0.024(4) 0.031(4) -0.005(3) 0.004(3) -0.001(3)
C13 0.028(4) 0.029(4) 0.029(4) -0.009(4) 0.005(3) -0.005(3)
C14 0.032(4) 0.033(5) 0.025(4) 0.000(4) 0.007(3) -0.004(4)
C15 0.026(4) 0.035(5) 0.038(5) -0.002(4) 0.009(4) -0.003(4)
C16 0.031(4) 0.022(4) 0.034(5) 0.001(3) 0.011(4) 0.001(3)
C17 0.025(4) 0.027(4) 0.049(5) -0.004(4) 0.007(4) -0.010(4)
C18 0.023(4) 0.036(5) 0.040(5) 0.001(4) 0.009(4) -0.003(3)
C19 0.023(4) 0.017(4) 0.033(4) 0.002(3) 0.006(4) 0.001(3)
C20 0.027(4) 0.016(4) 0.032(4) 0.000(3) 0.013(4) -0.007(3)
C21 0.027(4) 0.028(4) 0.037(5) 0.002(4) 0.000(4) -0.004(3)
C22 0.060(6) 0.038(5) 0.042(5) 0.003(4) 0.025(5) -0.003(4)
C23 0.075(7) 0.062(7) 0.036(5) -0.002(5) 0.022(5) -0.014(5)
C24 0.080(7) 0.052(6) 0.044(6) 0.013(5) 0.005(5) -0.013(5)
C25 0.069(7) 0.035(5) 0.049(6) 0.011(5) -0.009(5) -0.001(5)
C26 0.043(5) 0.041(5) 0.039(5) 0.006(4) -0.005(4) -0.007(4)
C27 0.165(13) 0.089(9) 0.042(6) 0.032(6) 0.003(7) -0.030(9)
C28 0.022(4) 0.027(4) 0.027(4) -0.006(3) 0.002(3) 0.007(3)
C29 0.029(4) 0.022(4) 0.037(5) -0.003(3) 0.001(4) 0.005(3)
C30 0.032(4) 0.028(4) 0.042(5) -0.013(4) -0.002(4) 0.006(4)
C31 0.027(4) 0.037(5) 0.039(5) -0.005(4) -0.005(4) 0.005(4)
C32 0.020(4) 0.039(5) 0.040(5) -0.013(4) -0.002(4) 0.004(3)
C33 0.018(4) 0.017(4) 0.039(5) -0.007(3) 0.001(3) 0.000(3)
C34 0.035(5) 0.052(5) 0.039(5) -0.020(4) 0.009(4) 0.002(4)
C35 0.020(4) 0.022(4) 0.044(5) -0.003(4) 0.006(4) 0.000(3)
C36 0.021(4) 0.031(4) 0.042(5) -0.016(4) 0.004(4) -0.004(3)
C37 0.037(5) 0.043(5) 0.062(6) -0.026(5) -0.001(5) 0.002(4)
C38 0.028(5) 0.039(5) 0.104(9) -0.038(6) 0.006(5) -0.007(4)
C39 0.031(5) 0.045(5) 0.060(6) -0.017(5) 0.023(4) -0.011(4)
C40 0.037(5) 0.031(5) 0.045(5) -0.007(4) 0.006(4) -0.003(4)
C41 0.031(6) 0.111(10) 0.146(12) -0.050(9) -0.005(6) -0.024(6)
C42 0.030(4) 0.013(4) 0.032(5) -0.005(3) 0.000(3) 0.001(3)
C43 0.020(4) 0.030(4) 0.035(5) -0.009(4) 0.001(3) -0.001(3)
C44 0.034(5) 0.036(5) 0.027(5) -0.008(4) 0.002(4) 0.001(4)
C45 0.023(4) 0.051(5) 0.034(5) -0.013(4) -0.002(4) 0.004(4)
C46 0.023(4) 0.038(5) 0.048(6) -0.019(4) 0.018(4) -0.006(3)
C47 0.026(4) 0.025(4) 0.029(4) -0.005(3) 0.004(3) -0.002(3)
C48 0.032(4) 0.042(5) 0.030(4) -0.007(4) 0.010(4) -0.010(4)
C49 0.036(5) 0.036(5) 0.035(5) -0.008(4) 0.018(4) -0.007(4)
C50 0.028(4) 0.033(5) 0.046(5) 0.009(4) 0.011(4) 0.006(4)
C51 0.034(5) 0.038(5) 0.073(7) -0.004(5) 0.009(5) -0.012(4)
C52 0.027(4) 0.034(5) 0.043(5) -0.014(4) 0.007(4) -0.005(4)
C53 0.024(4) 0.023(4) 0.031(4) -0.001(3) 0.011(3) 0.005(3)
C54 0.044(5) 0.049(6) 0.072(7) 0.008(5) 0.027(5) -0.004(4)
C55 0.012(3) 0.025(4) 0.032(4) 0.000(3) 0.005(3) -0.004(3)
C56 0.026(4) 0.032(4) 0.032(5) -0.002(4) 0.008(3) -0.004(3)
C57 0.028(4) 0.043(5) 0.024(4) -0.002(4) 0.000(3) 0.004(4)
C58 0.016(4) 0.036(5) 0.033(5) -0.007(4) 0.008(3) -0.005(3)
C59 0.046(5) 0.015(4) 0.040(5) -0.008(4) 0.015(4) -0.005(3)
C60 0.032(4) 0.024(4) 0.031(4) 0.002(3) 0.008(3) -0.001(3)
C61 0.041(5) 0.049(5) 0.043(5) -0.008(4) 0.015(4) -0.006(4)
C62 0.026(4) 0.020(4) 0.041(5) -0.008(4) 0.008(4) 0.000(3)
C63 0.030(4) 0.030(4) 0.036(5) -0.003(4) 0.007(4) -0.001(3)
C64 0.035(5) 0.029(4) 0.046(5) 0.010(4) 0.002(4) 0.002(4)
C65 0.038(5) 0.024(4) 0.045(5) -0.004(4) 0.000(4) 0.003(4)
C66 0.028(4) 0.038(5) 0.050(6) -0.003(4) 0.015(4) 0.001(4)
C67 0.025(4) 0.019(4) 0.037(5) 0.000(3) -0.001(3) -0.002(3)
C68 0.036(5) 0.046(6) 0.083(7) 0.017(5) -0.004(5) 0.004(4)
F1 0.031(2) 0.043(3) 0.029(2) -0.005(2) 0.0088(19) -0.003(2)
F2 0.044(3) 0.080(4) 0.032(3) -0.003(3) -0.001(2) 0.004(3)
F3 0.024(2) 0.096(4) 0.050(3) -0.020(3) -0.007(2) 0.010(3)
F4 0.021(2) 0.062(3) 0.052(3) -0.016(2) 0.008(2) -0.002(2)
F5 0.029(2) 0.036(2) 0.036(3) -0.004(2) 0.0107(19) -0.0064(19)
O1 0.095(6) 0.143(8) 0.081(6) -0.055(6) 0.050(5) -0.019(5)
O2 0.055(4) 0.097(6) 0.074(5) 0.038(4) 0.007(4) 0.030(4)
O3 0.045(4) 0.061(4) 0.062(4) 0.014(3) 0.009(3) -0.012(3)
O4 0.041(3) 0.033(3) 0.051(4) 0.002(3) 0.018(3) 0.008(3)
O5 0.037(3) 0.051(4) 0.041(4) -0.009(3) 0.003(3) -0.007(3)
O6 0.043(3) 0.033(3) 0.061(4) -0.010(3) 0.025(3) -0.006(3)
O7 0.040(3) 0.037(3) 0.068(4) -0.006(3) 0.013(3) 0.013(3)
O8 0.036(3) 0.050(4) 0.041(4) -0.003(3) 0.005(3) -0.011(3)
S80 0.0393(12) 0.0320(12) 0.0412(13) -0.0078(10) 0.0004(10) 0.0049(9)
O81 0.053(4) 0.052(4) 0.065(4) -0.023(3) 0.010(3) 0.008(3)
O82 0.066(4) 0.067(4) 0.050(4) -0.016(3) -0.009(3) 0.030(3)
O83 0.063(4) 0.042(4) 0.074(4) 0.012(3) 0.013(3) -0.006(3)
C84 0.053(6) 0.059(6) 0.034(5) 0.024(5) 0.015(5) 0.010(5)
F85 0.048(3) 0.140(6) 0.048(3) -0.001(3) 0.020(3) 0.026(3)
F86 0.053(3) 0.063(4) 0.063(4) -0.016(3) -0.003(3) 0.003(3)
F87 0.094(5) 0.087(5) 0.132(6) 0.060(4) 0.012(4) -0.027(4)
C90 0.086(9) 0.143(13) 0.091(9) 0.052(9) -0.016(7) -0.002(9)
Cl91 0.0639(18) 0.105(2) 0.108(2) -0.033(2) 0.0277(17) -0.0040(17)
Cl92 0.115(3) 0.0640(19) 0.108(3) -0.0005(18) -0.009(2) 0.0037(18)

loop_
_atom_type_symbol
_atom_type_description
_atom_type_scat_dispersion_real
_atom_type_scat_dispersion_imag
_atom_type_scat_source
C C 0.0033 0.0016 'International Tables Vol C Tables 4.2.6.8 and 6.1.1.4'
H H 0.0000 0.0000 'International Tables Vol C Tables 4.2.6.8 and 6.1.1.4'
Cl Cl 0.1484 0.1585 'International Tables Vol C Tables 4.2.6.8 and 6.1.1.4'
F F 0.0171 0.0103 'International Tables Vol C Tables 4.2.6.8 and 6.1.1.4'
N N 0.0061 0.0033 'International Tables Vol C Tables 4.2.6.8 and 6.1.1.4'
O O 0.0106 0.0060 'International Tables Vol C Tables 4.2.6.8 and 6.1.1.4'
P P 0.1023 0.0942 'International Tables Vol C Tables 4.2.6.8 and 6.1.1.4'
Pt Pt -1.7033 8.3905 'International Tables Vol C Tables 4.2.6.8 and 6.1.1.4'
Re Re -1.0185 7.2310 'International Tables Vol C Tables 4.2.6.8 and 6.1.1.4'
S S 0.1246 0.1234 'International Tables Vol C Tables 4.2.6.8 and 6.1.1.4'

loop_
_geom_angle_atom_site_label_1
_geom_angle_atom_site_label_2
_geom_angle_atom_site_label_3
_geom_angle
C20 Pt1 C42 175.8(3)
C20 Pt1 P2 92.90(19)
C42 Pt1 P2 91.21(18)
C20 Pt1 P1 85.65(19)
C42 Pt1 P1 90.31(18)
P2 Pt1 P1 175.84(7)
C2 Re1 C3 88.6(4)
C2 Re1 C1 88.9(4)
C3 Re1 C1 85.6(4)
C2 Re1 C4 154.1(3)
C3 Re1 C4 102.2(3)
C1 Re1 C4 115.1(4)
C2 Re1 C5 138.3(3)
C3 Re1 C5 132.9(3)
C1 Re1 C5 95.9(4)
C4 Re1 C5 35.6(3)
C2 Re1 C8 119.0(3)
C3 Re1 C8 99.5(3)
C1 Re1 C8 151.6(4)
C4 Re1 C8 36.5(2)
C5 Re1 C8 60.2(3)
C2 Re1 C7 95.1(3)
C3 Re1 C7 128.2(3)
C1 Re1 C7 145.9(4)
C4 Re1 C7 59.7(3)
C5 Re1 C7 59.6(3)
C8 Re1 C7 35.8(3)
C2 Re1 C6 104.9(3)
C3 Re1 C6 159.5(3)
C1 Re1 C6 109.5(4)
C4 Re1 C6 59.3(3)
C5 Re1 C6 34.9(3)
C8 Re1 C6 60.6(3)
C7 Re1 C6 36.9(3)
C16 Re2 C18 88.9(3)
C16 Re2 C14 91.1(3)
C18 Re2 C14 90.2(3)
C16 Re2 C15 93.1(3)
C18 Re2 C15 177.8(3)
C14 Re2 C15 89.0(3)
C16 Re2 C17 92.3(3)
C18 Re2 C17 93.0(3)
C14 Re2 C17 175.4(3)
C15 Re2 C17 87.7(3)
C16 Re2 N11 177.0(3)
C18 Re2 N11 90.2(3)
C14 Re2 N11 86.0(3)
C15 Re2 N11 87.7(3)
C17 Re2 N11 90.7(3)
C28 P1 C35 102.4(3)
C28 P1 C21 107.2(3)
C35 P1 C21 104.5(3)
C28 P1 Pt1 112.2(2)
C35 P1 Pt1 116.0(2)
C21 P1 Pt1 113.4(2)
C62 P2 C53 105.9(3)
C62 P2 C55 103.0(3)
C53 P2 C55 107.9(3)
C62 P2 Pt1 114.2(2)
C53 P2 Pt1 108.8(2)
C55 P2 Pt1 116.4(2)
O1 C1 Re1 178.6(11)
O2 C2 Re1 177.1(8)
O3 C3 Re1 178.0(7)
C5 C4 N9 128.0(7)
C5 C4 C8 108.7(7)
N9 C4 C8 123.2(6)
C5 C4 Re1 72.3(4)
N9 C4 Re1 123.9(5)
C8 C4 Re1 72.5(4)
C6 C5 C4 110.0(7)
C6 C5 Re1 73.6(5)
C4 C5 Re1 72.2(4)
C6 C5 H5 124.9
C4 C5 H5 124.9
Re1 C5 H5 124.9
C5 C6 C7 106.9(7)
C5 C6 Re1 71.5(5)
C7 C6 Re1 71.4(4)
C5 C6 H6 126.4
C7 C6 H6 126.4
Re1 C6 H6 126.4
C8 C7 C6 108.0(7)
C8 C7 Re1 72.0(4)
C6 C7 Re1 71.7(4)
C8 C7 H7 125.9
C6 C7 H7 125.9
Re1 C7 H7 125.9
C7 C8 C4 106.4(7)
C7 C8 Re1 72.3(4)
C4 C8 Re1 71.0(4)
C7 C8 H8 126.6
C4 C8 H8 126.6
Re1 C8 H8 126.6
N10 N9 C13 110.0(6)
N10 N9 C4 120.5(6)
C13 N9 C4 129.2(6)
N11 N10 N9 107.9(5)
N11 N10 H10 126.1
N9 N10 H10 126.1
N10 N11 C12 110.1(6)
N10 N11 Re2 117.1(4)
C12 N11 Re2 132.8(5)
C13 C12 N11 105.8(6)
C13 C12 C19 129.6(7)
N11 C12 C19 124.6(6)
N9 C13 C12 106.3(6)
N9 C13 H13 126.9
C12 C13 H13 126.9
O4 C14 Re2 176.7(7)
O5 C15 Re2 178.6(7)
O6 C16 Re2 176.1(6)
O7 C17 Re2 176.5(7)
O8 C18 Re2 177.3(7)
C20 C19 C12 169.4(7)
C19 C20 Pt1 171.7(6)
C26 C21 C22 117.1(7)
C26 C21 P1 122.9(6)
C22 C21 P1 119.8(6)
C23 C22 C21 122.6(8)
C23 C22 H22 118.7
C21 C22 H22 118.7
C24 C23 C22 120.6(9)
C24 C23 H23 119.7
C22 C23 H23 119.7
C23 C24 C25 116.9(8)
C23 C24 C27 120.8(10)
C25 C24 C27 122.3(10)
C24 C25 C26 122.9(9)
C24 C25 H25 118.5
C26 C25 H25 118.5
C21 C26 C25 119.7(8)
C21 C26 H26 120.1
C25 C26 H26 120.1
C24 C27 H27A 109.5
C24 C27 H27B 109.5
H27A C27 H27B 109.5
C24 C27 H27C 109.5
H27A C27 H27C 109.5
H27B C27 H27C 109.5
C33 C28 C29 117.4(6)
C33 C28 P1 121.3(5)
C29 C28 P1 121.3(5)
C30 C29 C28 120.3(7)
C30 C29 H29 119.8
C28 C29 H29 119.8
C29 C30 C31 122.9(7)
C29 C30 H30 118.6
C31 C30 H30 118.6
C30 C31 C32 117.5(7)
C30 C31 C34 120.5(7)
C32 C31 C34 122.0(7)
C31 C32 C33 120.2(7)
C31 C32 H32 119.9
C33 C32 H32 119.9
C28 C33 C32 121.6(6)
C28 C33 H33 119.2
C32 C33 H33 119.2
C31 C34 H34A 109.5
C31 C34 H34B 109.5
H34A C34 H34B 109.5
C31 C34 H34C 109.5
H34A C34 H34C 109.5
H34B C34 H34C 109.5
C36 C35 C40 119.4(7)
C36 C35 P1 119.6(5)
C40 C35 P1 120.9(6)
C37 C36 C35 119.9(8)
C37 C36 H36 120.0
C35 C36 H36 120.0
C36 C37 C38 121.5(9)
C36 C37 H37 119.2
C38 C37 H37 119.2
C37 C38 C39 118.5(8)
C37 C38 C41 121.1(10)
C39 C38 C41 120.3(9)
C40 C39 C38 120.4(8)
C40 C39 H39 119.8
C38 C39 H39 119.8
C39 C40 C35 120.2(8)
C39 C40 H40 119.9
C35 C40 H40 119.9
C38 C41 H41A 109.5
C38 C41 H41B 109.5
H41A C41 H41B 109.5
C38 C41 H41C 109.5
H41A C41 H41C 109.5
H41B C41 H41C 109.5
C43 C42 C47 114.2(6)
C43 C42 Pt1 124.2(5)
C47 C42 Pt1 121.4(5)
C42 C43 F1 120.1(6)
C42 C43 C44 124.5(7)
F1 C43 C44 115.4(7)
F2 C44 C45 121.1(7)
F2 C44 C43 120.6(7)
C45 C44 C43 118.3(7)
F3 C45 C46 120.2(7)
F3 C45 C44 119.7(7)
C46 C45 C44 120.1(7)
F4 C46 C45 119.6(7)
F4 C46 C47 121.1(7)
C45 C46 C47 119.3(7)
F5 C47 C46 116.7(6)
F5 C47 C42 119.7(6)
C46 C47 C42 123.6(7)
C49 C48 C53 120.6(7)
C49 C48 H48 119.7
C53 C48 H48 119.7
C50 C49 C48 121.5(7)
C50 C49 H49 119.3
C48 C49 H49 119.3
C49 C50 C51 117.8(7)
C49 C50 C54 121.8(8)
C51 C50 C54 120.4(7)
C50 C51 C52 122.6(8)
C50 C51 H51 118.7
C52 C51 H51 118.7
C53 C52 C51 119.7(7)
C53 C52 H52 120.1
C51 C52 H52 120.1
C52 C53 C48 117.8(6)
C52 C53 P2 123.0(6)
C48 C53 P2 119.2(5)
C50 C54 H54A 109.5
C50 C54 H54B 109.5
H54A C54 H54B 109.5
C50 C54 H54C 109.5
H54A C54 H54C 109.5
H54B C54 H54C 109.5
C56 C55 C60 118.2(7)
C56 C55 P2 122.1(5)
C60 C55 P2 119.6(5)
C55 C56 C57 120.8(7)
C55 C56 H56 119.6
C57 C56 H56 119.6
C58 C57 C56 121.4(7)
C58 C57 H57 119.3
C56 C57 H57 119.3
C57 C58 C59 117.9(7)
C57 C58 C61 121.8(7)
C59 C58 C61 120.3(7)
C60 C59 C58 121.9(7)
C60 C59 H59 119.1
C58 C59 H59 119.1
C59 C60 C55 119.8(7)
C59 C60 H60 120.1
C55 C60 H60 120.1
C58 C61 H61A 109.5
C58 C61 H61B 109.5
H61A C61 H61B 109.5
C58 C61 H61C 109.5
H61A C61 H61C 109.5
H61B C61 H61C 109.5
C67 C62 C63 118.6(7)
C67 C62 P2 118.0(6)
C63 C62 P2 123.4(5)
C62 C63 C64 120.0(7)
C62 C63 H63 120.0
C64 C63 H63 120.0
C65 C64 C63 120.5(7)
C65 C64 H64 119.7
C63 C64 H64 119.7
C66 C65 C64 119.2(7)
C66 C65 C68 118.9(8)
C64 C65 C68 121.9(8)
C65 C66 C67 121.2(7)
C65 C66 H66 119.4
C67 C66 H66 119.4
C66 C67 C62 120.4(7)
C66 C67 H67 119.8
C62 C67 H67 119.8
C65 C68 H68A 109.5
C65 C68 H68B 109.5
H68A C68 H68B 109.5
C65 C68 H68C 109.5
H68A C68 H68C 109.5
H68B C68 H68C 109.5
O83 S80 O82 115.4(4)
O83 S80 O81 115.6(4)
O82 S80 O81 114.4(4)
O83 S80 C84 103.6(4)
O82 S80 C84 102.1(4)
O81 S80 C84 103.2(4)
F87 C84 F86 105.8(8)
F87 C84 F85 108.8(7)
F86 C84 F85 106.7(7)
F87 C84 S80 111.9(6)
F86 C84 S80 112.9(6)
F85 C84 S80 110.4(7)
Cl92 C90 Cl91 112.6(6)
Cl92 C90 H90A 109.1
Cl91 C90 H90A 109.1
Cl92 C90 H90B 109.1
Cl91 C90 H90B 109.1
H90A C90 H90B 107.8

loop_
_geom_bond_atom_site_label_1
_geom_bond_atom_site_label_2
_geom_bond_distance
Pt1 C20 2.001(7)
Pt1 C42 2.066(7)
Pt1 P2 2.3073(19)
Pt1 P1 2.3076(19)
Re1 C2 1.893(9)
Re1 C3 1.900(10)
Re1 C1 1.917(10)
Re1 C4 2.291(7)
Re1 C5 2.293(7)
Re1 C8 2.310(7)
Re1 C7 2.314(7)
Re1 C6 2.319(8)
Re2 C16 1.964(8)
Re2 C18 2.006(9)
Re2 C14 2.007(8)
Re2 C15 2.019(8)
Re2 C17 2.029(8)
Re2 N11 2.168(6)
P1 C28 1.817(7)
P1 C35 1.822(7)
P1 C21 1.823(8)
P2 C62 1.810(7)
P2 C53 1.815(7)
P2 C55 1.831(7)
C1 O1 1.146(10)
C2 O2 1.149(10)
C3 O3 1.163(9)
C4 C5 1.400(10)
C4 N9 1.426(9)
C4 C8 1.440(10)
C5 C6 1.383(10)
C5 H5 0.9800
C6 C7 1.467(11)
C6 H6 0.9800
C7 C8 1.420(10)
C7 H7 0.9800
C8 H8 0.9800
N9 N10 1.316(7)
N9 C13 1.351(9)
N10 N11 1.288(7)
N10 H10 0.8600
N11 C12 1.373(8)
C12 C13 1.352(10)
C12 C19 1.414(9)
C13 H13 0.9300
C14 O4 1.116(8)
C15 O5 1.144(8)
C16 O6 1.127(8)
C17 O7 1.116(8)
C18 O8 1.116(8)
C19 C20 1.202(9)
C21 C26 1.381(10)
C21 C22 1.388(10)
C22 C23 1.378(11)
C22 H22 0.9300
C23 C24 1.373(13)
C23 H23 0.9300
C24 C25 1.382(13)
C24 C27 1.540(12)
C25 C26 1.388(11)
C25 H25 0.9300
C26 H26 0.9300
C27 H27A 0.9600
C27 H27B 0.9600
C27 H27C 0.9600
C28 C33 1.386(9)
C28 C29 1.416(9)
C29 C30 1.352(10)
C29 H29 0.9300
C30 C31 1.391(10)
C30 H30 0.9300
C31 C32 1.393(10)
C31 C34 1.510(10)
C32 C33 1.396(9)
C32 H32 0.9300
C33 H33 0.9300
C34 H34A 0.9600
C34 H34B 0.9600
C34 H34C 0.9600
C35 C36 1.384(10)
C35 C40 1.389(10)
C36 C37 1.362(10)
C36 H36 0.9300
C37 C38 1.373(12)
C37 H37 0.9300
C38 C39 1.398(12)
C38 C41 1.540(11)
C39 C40 1.365(11)
C39 H39 0.9300
C40 H40 0.9300
C41 H41A 0.9600
C41 H41B 0.9600
C41 H41C 0.9600
C42 C43 1.374(10)
C42 C47 1.385(10)
C43 F1 1.375(8)
C43 C44 1.381(10)
C44 F2 1.368(8)
C44 C45 1.370(10)
C45 F3 1.332(8)
C45 C46 1.369(11)
C46 F4 1.340(8)
C46 C47 1.373(10)
C47 F5 1.369(8)
C48 C49 1.378(9)
C48 C53 1.416(10)
C48 H48 0.9300
C49 C50 1.356(10)
C49 H49 0.9300
C50 C51 1.381(11)
C50 C54 1.523(10)
C51 C52 1.384(10)
C51 H51 0.9300
C52 C53 1.371(9)
C52 H52 0.9300
C54 H54A 0.9600
C54 H54B 0.9600
C54 H54C 0.9600
C55 C56 1.381(9)
C55 C60 1.408(9)
C56 C57 1.391(10)
C56 H56 0.9300
C57 C58 1.378(10)
C57 H57 0.9300
C58 C59 1.386(10)
C58 C61 1.498(10)
C59 C60 1.383(10)
C59 H59 0.9300
C60 H60 0.9300
C61 H61A 0.9600
C61 H61B 0.9600
C61 H61C 0.9600
C62 C67 1.391(9)
C62 C63 1.393(10)
C63 C64 1.397(10)
C63 H63 0.9300
C64 C65 1.382(10)
C64 H64 0.9300
C65 C66 1.366(11)
C65 C68 1.489(10)
C66 C67 1.383(10)
C66 H66 0.9300
C67 H67 0.9300
C68 H68A 0.9600
C68 H68B 0.9600
C68 H68C 0.9600
S80 O83 1.432(6)
S80 O82 1.433(6)
S80 O81 1.433(6)
S80 C84 1.803(9)
C84 F87 1.317(10)
C84 F86 1.330(9)
C84 F85 1.348(10)
C90 Cl92 1.714(12)
C90 Cl91 1.738(12)
C90 H90A 0.9700
C90 H90B 0.9700

loop_
_geom_torsion_atom_site_label_1
_geom_torsion_atom_site_label_2
_geom_torsion_atom_site_label_3
_geom_torsion_atom_site_label_4
_geom_torsion
C20 Pt1 P1 C28 -74.2(3)
C42 Pt1 P1 C28 107.0(3)
P2 Pt1 P1 C28 -4.4(10)
C20 Pt1 P1 C35 168.6(3)
C42 Pt1 P1 C35 -10.2(4)
P2 Pt1 P1 C35 -121.7(9)
C20 Pt1 P1 C21 47.6(3)
C42 Pt1 P1 C21 -131.3(3)
P2 Pt1 P1 C21 117.3(9)
C20 Pt1 P2 C62 -179.1(3)
C42 Pt1 P2 C62 0.0(3)
P1 Pt1 P2 C62 111.4(9)
C20 Pt1 P2 C53 62.9(3)
C42 Pt1 P2 C53 -118.0(3)
P1 Pt1 P2 C53 -6.6(10)
C20 Pt1 P2 C55 -59.2(3)
C42 Pt1 P2 C55 119.9(3)
P1 Pt1 P2 C55 -128.7(9)
C2 Re1 C1 O1 33(43)
C3 Re1 C1 O1 122(43)
C4 Re1 C1 O1 -137(43)
C5 Re1 C1 O1 -105(43)
C8 Re1 C1 O1 -136(42)
C7 Re1 C1 O1 -64(43)
C6 Re1 C1 O1 -72(43)
C3 Re1 C2 O2 142(18)
C1 Re1 C2 O2 -132(18)
C4 Re1 C2 O2 26(18)
C5 Re1 C2 O2 -35(18)
C8 Re1 C2 O2 42(18)
C7 Re1 C2 O2 14(18)
C6 Re1 C2 O2 -22(18)
C2 Re1 C3 O3 -143(23)
C1 Re1 C3 O3 127(23)
C4 Re1 C3 O3 13(23)
C5 Re1 C3 O3 33(23)
C8 Re1 C3 O3 -24(23)
C7 Re1 C3 O3 -48(23)
C6 Re1 C3 O3 -11(24)
C2 Re1 C4 C5 -93.5(8)
C3 Re1 C4 C5 153.5(5)
C1 Re1 C4 C5 62.6(6)
C8 Re1 C4 C5 -117.0(6)
C7 Re1 C4 C5 -79.1(5)
C6 Re1 C4 C5 -36.0(4)
C2 Re1 C4 N9 142.2(7)
C3 Re1 C4 N9 29.2(6)
C1 Re1 C4 N9 -61.7(7)
C5 Re1 C4 N9 -124.3(8)
C8 Re1 C4 N9 118.7(8)
C7 Re1 C4 N9 156.5(7)
C6 Re1 C4 N9 -160.3(7)
C2 Re1 C4 C8 23.5(9)
C3 Re1 C4 C8 -89.5(5)
C1 Re1 C4 C8 179.6(5)
C5 Re1 C4 C8 117.0(6)
C7 Re1 C4 C8 37.9(4)
C6 Re1 C4 C8 81.0(5)
N9 C4 C5 C6 -176.2(7)
C8 C4 C5 C6 0.5(9)
Re1 C4 C5 C6 64.3(6)
N9 C4 C5 Re1 119.5(7)
C8 C4 C5 Re1 -63.8(5)
C2 Re1 C5 C6 20.9(7)
C3 Re1 C5 C6 -154.5(5)
C1 Re1 C5 C6 115.9(6)
C4 Re1 C5 C6 -118.0(7)
C8 Re1 C5 C6 -80.4(5)
C7 Re1 C5 C6 -38.8(5)
C2 Re1 C5 C4 138.9(5)
C3 Re1 C5 C4 -36.5(6)
C1 Re1 C5 C4 -126.0(5)
C8 Re1 C5 C4 37.6(4)
C7 Re1 C5 C4 79.2(5)
C6 Re1 C5 C4 118.0(7)
C4 C5 C6 C7 -0.4(9)
Re1 C5 C6 C7 63.0(5)
C4 C5 C6 Re1 -63.4(6)
C2 Re1 C6 C5 -165.8(5)
C3 Re1 C6 C5 64.2(11)
C1 Re1 C6 C5 -71.6(6)
C4 Re1 C6 C5 36.7(4)
C8 Re1 C6 C5 79.0(5)
C7 Re1 C6 C5 115.9(7)
C2 Re1 C6 C7 78.3(5)
C3 Re1 C6 C7 -51.7(11)
C1 Re1 C6 C7 172.5(5)
C4 Re1 C6 C7 -79.2(5)
C5 Re1 C6 C7 -115.9(7)
C8 Re1 C6 C7 -36.8(4)
C5 C6 C7 C8 0.2(9)
Re1 C6 C7 C8 63.3(5)
C5 C6 C7 Re1 -63.1(6)
C2 Re1 C7 C8 135.1(5)
C3 Re1 C7 C8 42.9(6)
C1 Re1 C7 C8 -129.3(7)
C4 Re1 C7 C8 -38.6(4)
C5 Re1 C7 C8 -80.1(5)
C6 Re1 C7 C8 -116.7(6)
C2 Re1 C7 C6 -108.2(5)
C3 Re1 C7 C6 159.5(5)
C1 Re1 C7 C6 -12.6(8)
C4 Re1 C7 C6 78.1(5)
C5 Re1 C7 C6 36.6(4)
C8 Re1 C7 C6 116.7(6)
C6 C7 C8 C4 0.2(8)
Re1 C7 C8 C4 63.3(5)
C6 C7 C8 Re1 -63.1(5)
C5 C4 C8 C7 -0.4(8)
N9 C4 C8 C7 176.5(6)
Re1 C4 C8 C7 -64.1(5)
C5 C4 C8 Re1 63.7(5)
N9 C4 C8 Re1 -119.4(7)
C2 Re1 C8 C7 -53.4(6)
C3 Re1 C8 C7 -147.2(5)
C1 Re1 C8 C7 114.3(8)
C4 Re1 C8 C7 115.1(6)
C5 Re1 C8 C7 78.4(5)
C6 Re1 C8 C7 38.0(4)
C2 Re1 C8 C4 -168.5(5)
C3 Re1 C8 C4 97.8(5)
C1 Re1 C8 C4 -0.7(9)
C5 Re1 C8 C4 -36.7(4)
C7 Re1 C8 C4 -115.1(6)
C6 Re1 C8 C4 -77.0(4)
C5 C4 N9 N10 -117.4(8)
C8 C4 N9 N10 66.3(9)
Re1 C4 N9 N10 -24.0(9)
C5 C4 N9 C13 69.8(11)
C8 C4 N9 C13 -106.5(8)
Re1 C4 N9 C13 163.2(5)
C13 N9 N10 N11 -0.9(7)
C4 N9 N10 N11 -174.9(6)
N9 N10 N11 C12 0.1(7)
N9 N10 N11 Re2 -178.6(4)
C16 Re2 N11 N10 60(5)
C18 Re2 N11 N10 133.2(5)
C14 Re2 N11 N10 43.0(5)
C15 Re2 N11 N10 -46.1(5)
C17 Re2 N11 N10 -133.8(5)
C16 Re2 N11 C12 -118(5)
C18 Re2 N11 C12 -45.0(6)
C14 Re2 N11 C12 -135.3(6)
C15 Re2 N11 C12 135.6(6)
C17 Re2 N11 C12 47.9(6)
N10 N11 C12 C13 0.8(8)
Re2 N11 C12 C13 179.1(5)
N10 N11 C12 C19 -178.4(6)
Re2 N11 C12 C19 -0.1(10)
N10 N9 C13 C12 1.3(8)
C4 N9 C13 C12 174.7(7)
N11 C12 C13 N9 -1.2(7)
C19 C12 C13 N9 177.9(7)
C16 Re2 C14 O4 150(12)
C18 Re2 C14 O4 -121(12)
C15 Re2 C14 O4 57(12)
C17 Re2 C14 O4 13(14)
N11 Re2 C14 O4 -31(12)
C16 Re2 C15 O5 -135(26)
C18 Re2 C15 O5 25(31)
C14 Re2 C15 O5 -44(26)
C17 Re2 C15 O5 133(26)
N11 Re2 C15 O5 42(26)
C18 Re2 C16 O6 -70(10)
C14 Re2 C16 O6 21(10)
C15 Re2 C16 O6 110(10)
C17 Re2 C16 O6 -162(10)
N11 Re2 C16 O6 3(14)
C16 Re2 C17 O7 -85(12)
C18 Re2 C17 O7 -174(12)
C14 Re2 C17 O7 52(13)
C15 Re2 C17 O7 8(12)
N11 Re2 C17 O7 96(12)
C16 Re2 C18 O8 103(15)
C14 Re2 C18 O8 12(15)
C15 Re2 C18 O8 -57(19)
C17 Re2 C18 O8 -165(15)
N11 Re2 C18 O8 -74(15)
C13 C12 C19 C20 -19(5)
N11 C12 C19 C20 160(4)
C12 C19 C20 Pt1 -19(8)
C42 Pt1 C20 C19 13(7)
P2 Pt1 C20 C19 -180(100)
P1 Pt1 C20 C19 -4(4)
C28 P1 C21 C26 -28.0(7)
C35 P1 C21 C26 80.3(7)
Pt1 P1 C21 C26 -152.4(6)
C28 P1 C21 C22 156.0(6)
C35 P1 C21 C22 -95.7(7)
Pt1 P1 C21 C22 31.6(7)
C26 C21 C22 C23 -1.8(12)
P1 C21 C22 C23 174.4(7)
C21 C22 C23 C24 0.5(14)
C22 C23 C24 C25 1.8(14)
C22 C23 C24 C27 178.9(9)
C23 C24 C25 C26 -2.9(14)
C27 C24 C25 C26 -180.0(9)
C22 C21 C26 C25 0.7(11)
P1 C21 C26 C25 -175.4(6)
C24 C25 C26 C21 1.7(13)
C35 P1 C28 C33 146.6(6)
C21 P1 C28 C33 -103.8(6)
Pt1 P1 C28 C33 21.4(6)
C35 P1 C28 C29 -30.4(6)
C21 P1 C28 C29 79.3(6)
Pt1 P1 C28 C29 -155.5(5)
C33 C28 C29 C30 1.7(10)
P1 C28 C29 C30 178.8(6)
C28 C29 C30 C31 -1.8(11)
C29 C30 C31 C32 2.0(11)
C29 C30 C31 C34 178.9(7)
C30 C31 C32 C33 -2.1(11)
C34 C31 C32 C33 -179.0(7)
C29 C28 C33 C32 -2.0(10)
P1 C28 C33 C32 -179.0(5)
C31 C32 C33 C28 2.2(11)
C28 P1 C35 C36 -49.5(6)
C21 P1 C35 C36 -161.2(6)
Pt1 P1 C35 C36 73.1(6)
C28 P1 C35 C40 135.0(6)
C21 P1 C35 C40 23.3(7)
Pt1 P1 C35 C40 -102.4(6)
C40 C35 C36 C37 -0.2(11)
P1 C35 C36 C37 -175.7(6)
C35 C36 C37 C38 0.8(12)
C36 C37 C38 C39 -0.6(12)
C36 C37 C38 C41 179.7(8)
C37 C38 C39 C40 -0.2(12)
C41 C38 C39 C40 179.5(8)
C38 C39 C40 C35 0.8(12)
C36 C35 C40 C39 -0.6(11)
P1 C35 C40 C39 174.9(6)
C20 Pt1 C42 C43 -118(4)
P2 Pt1 C42 C43 74.1(6)
P1 Pt1 C42 C43 -102.0(6)
C20 Pt1 C42 C47 58(4)
P2 Pt1 C42 C47 -110.0(5)
P1 Pt1 C42 C47 73.9(5)
C47 C42 C43 F1 -178.7(6)
Pt1 C42 C43 F1 -2.5(9)
C47 C42 C43 C44 -2.2(10)
Pt1 C42 C43 C44 174.0(6)
C42 C43 C44 F2 -179.0(6)
F1 C43 C44 F2 -2.4(10)
C42 C43 C44 C45 0.7(12)
F1 C43 C44 C45 177.4(6)
F2 C44 C45 F3 0.1(11)
C43 C44 C45 F3 -179.6(7)
F2 C44 C45 C46 -179.5(7)
C43 C44 C45 C46 0.7(12)
F3 C45 C46 F4 0.4(11)
C44 C45 C46 F4 -180.0(7)
F3 C45 C46 C47 179.9(7)
C44 C45 C46 C47 -0.5(12)
F4 C46 C47 F5 -0.3(10)
C45 C46 C47 F5 -179.8(6)
F4 C46 C47 C42 178.3(6)
C45 C46 C47 C42 -1.2(11)
C43 C42 C47 F5 -179.0(6)
Pt1 C42 C47 F5 4.7(9)
C43 C42 C47 C46 2.4(10)
Pt1 C42 C47 C46 -173.9(5)
C53 C48 C49 C50 1.9(12)
C48 C49 C50 C51 0.3(12)
C48 C49 C50 C54 178.3(7)
C49 C50 C51 C52 -2.6(12)
C54 C50 C51 C52 179.4(8)
C50 C51 C52 C53 2.6(12)
C51 C52 C53 C48 -0.3(11)
C51 C52 C53 P2 177.7(6)
C49 C48 C53 C52 -1.9(11)
C49 C48 C53 P2 180.0(6)
C62 P2 C53 C52 100.0(7)
C55 P2 C53 C52 -9.7(7)
Pt1 P2 C53 C52 -136.8(6)
C62 P2 C53 C48 -81.9(6)
C55 P2 C53 C48 168.3(6)
Pt1 P2 C53 C48 41.2(6)
C62 P2 C55 C56 150.5(6)
C53 P2 C55 C56 -97.8(6)
Pt1 P2 C55 C56 24.7(6)
C62 P2 C55 C60 -29.7(6)
C53 P2 C55 C60 82.0(6)
Pt1 P2 C55 C60 -155.5(5)
C60 C55 C56 C57 -0.2(10)
P2 C55 C56 C57 179.6(5)
C55 C56 C57 C58 0.5(11)
C56 C57 C58 C59 -1.1(10)
C56 C57 C58 C61 179.6(7)
C57 C58 C59 C60 1.5(11)
C61 C58 C59 C60 -179.1(7)
C58 C59 C60 C55 -1.3(11)
C56 C55 C60 C59 0.6(10)
P2 C55 C60 C59 -179.2(5)
C53 P2 C62 C67 -170.8(5)
C55 P2 C62 C67 -57.6(6)
Pt1 P2 C62 C67 69.6(6)
C53 P2 C62 C63 12.4(7)
C55 P2 C62 C63 125.6(6)
Pt1 P2 C62 C63 -107.2(6)
C67 C62 C63 C64 -1.8(10)
P2 C62 C63 C64 175.0(6)
C62 C63 C64 C65 0.5(11)
C63 C64 C65 C66 1.4(11)
C63 C64 C65 C68 -178.1(7)
C64 C65 C66 C67 -2.1(11)
C68 C65 C66 C67 177.5(7)
C65 C66 C67 C62 0.8(11)
C63 C62 C67 C66 1.2(10)
P2 C62 C67 C66 -175.8(5)
O83 S80 C84 F87 174.3(7)
O82 S80 C84 F87 -65.5(8)
O81 S80 C84 F87 53.5(8)
O83 S80 C84 F86 55.1(7)
O82 S80 C84 F86 175.3(6)
O81 S80 C84 F86 -65.7(7)
O83 S80 C84 F85 -64.3(6)
O82 S80 C84 F85 55.9(6)
O81 S80 C84 F85 174.9(6)

loop_
_platon_squeeze_void_nr
_platon_squeeze_void_average_x
_platon_squeeze_void_average_y
_platon_squeeze_void_average_z
_platon_squeeze_void_volume
_platon_squeeze_void_count_electrons
_platon_squeeze_void_content
1 0.023 0.000 0.500 335 110 ' '
2 -0.002 0.500 1.000 335 110 ' '
